data_4311037
loop_
_publ_author_name
'Hui-Zhong Kou'
'Yun-Bo Jiang'
'Bei Chuan Zhou'
'Ru-Ji Wang'

_publ_section_title
;
 Cyano-Bridged 2D CuII-CrIII Coordination Polymers: Structural Evidence
 for Formation of a Polymeric Macrocyclic Metallic Compound
;
_journal_name_full 'Inorganic Chemistry'
_journal_page_first 3271
_journal_page_last 3276
_journal_paper_doi 10.1021/ic049857d
_journal_volume 43
_journal_year 2004
_chemical_formula_sum 'C36 H71 Cr2 Cu3 N28 O3.5'
_chemical_formula_weight 1246.83
_chemical_name_systematic
; 
 ? 
;
_space_group_IT_number 12
_symmetry_cell_setting monoclinic
_symmetry_space_group_name_Hall '-C 2y'
_symmetry_space_group_name_H-M 'C 1 2/m 1'
_atom_sites_solution_hydrogens geom
_atom_sites_solution_primary direct
_atom_sites_solution_secondary difmap
_audit_creation_method SHELXL-97
_cell_angle_alpha 90.00
_cell_angle_beta 109.048(7)
_cell_angle_gamma 90.00
_cell_formula_units_Z 4
_cell_length_a 21.066(9)
_cell_length_b 31.371(13)
_cell_length_c 9.250(4)
_cell_measurement_temperature 293(2)
_cell_volume 5778(4)
_computing_structure_refinement 'SHELXL-97 (Sheldrick, 1997)'
_computing_structure_solution 'SHELXS-97 (Sheldrick, 1990)'
_diffrn_ambient_temperature 293(2)
_diffrn_detector_area_resol_mean 15X15microns
_diffrn_measured_fraction_theta_full 0.988
_diffrn_measured_fraction_theta_max 0.988
_diffrn_measurement_device_type 'CCD area detector'
_diffrn_measurement_method 'phi and omega scans'
_diffrn_radiation_monochromator graphite
_diffrn_radiation_source 'fine-focus sealed tube'
_diffrn_radiation_type MoK\a
_diffrn_radiation_wavelength 0.71073
_diffrn_reflns_av_R_equivalents 0.0836
_diffrn_reflns_av_sigmaI/netI 0.1218
_diffrn_reflns_limit_h_max 11
_diffrn_reflns_limit_h_min -25
_diffrn_reflns_limit_k_max 37
_diffrn_reflns_limit_k_min -37
_diffrn_reflns_limit_l_max 11
_diffrn_reflns_limit_l_min -10
_diffrn_reflns_number 12033
_diffrn_reflns_theta_full 25.00
_diffrn_reflns_theta_max 25.00
_diffrn_reflns_theta_min 2.31
_exptl_absorpt_coefficient_mu 1.510
_exptl_absorpt_correction_T_max 1.194
_exptl_absorpt_correction_T_min 0.947
_exptl_absorpt_correction_type SADABS
_exptl_crystal_colour violet
_exptl_crystal_density_diffrn 1.433
_exptl_crystal_density_method 'not measured'
_exptl_crystal_description platelet
_exptl_crystal_F_000 2584
_exptl_crystal_size_max 0.22
_exptl_crystal_size_mid 0.20
_exptl_crystal_size_min 0.08
_refine_diff_density_max 1.147
_refine_diff_density_min -0.512
_refine_diff_density_rms 0.109
_refine_ls_extinction_method none
_refine_ls_goodness_of_fit_ref 1.133
_refine_ls_hydrogen_treatment mixed
_refine_ls_matrix_type full
_refine_ls_number_parameters 346
_refine_ls_number_reflns 5138
_refine_ls_number_restraints 8
_refine_ls_restrained_S_all 1.134
_refine_ls_R_factor_all 0.1773
_refine_ls_R_factor_gt 0.0859
_refine_ls_shift/su_max 0.025
_refine_ls_shift/su_mean 0.002
_refine_ls_structure_factor_coef Fsqd
_refine_ls_weighting_details 'calc w=1/[\s^2^(Fo^2^)+(0.0600P)^2^+12.0000P] where P=(Fo^2^+2Fc^2^)/3'
_refine_ls_weighting_scheme calc
_refine_ls_wR_factor_gt 0.1751
_refine_ls_wR_factor_ref 0.1954
_reflns_number_gt 2516
_reflns_number_total 5138
_reflns_threshold_expression >2sigma(I)
_cod_data_source_file ic049857dsi20040203_072954_1.cif
_cod_data_source_block 1
_cod_depositor_comments
;
The following automatic conversions were performed:
'_symmetry_cell_setting' value 'Monoclinic' changed to 'monoclinic'
according to '/home/saulius/struct/CIF-dictionaries/cif_core.dic'
dictionary named 'cif_core.dic' version 2.4.1 from 2010-06-29.

Automatic conversion script
Id: cif_fix_enum 1527 2010-12-29 10:47:43Z saulius 
;
_cod_original_formula_sum 'C36 H71 Cr2 Cu3 N28 O3.50'
_cod_database_code 4311037

loop_
_symmetry_equiv_pos_as_xyz
'x, y, z'
'-x, y, -z'
'x+1/2, y+1/2, z'
'-x+1/2, y+1/2, -z'
'-x, -y, -z'
'x, -y, z'
'-x+1/2, -y+1/2, -z'
'x+1/2, -y+1/2, z'

loop_
_atom_site_label
_atom_site_type_symbol
_atom_site_fract_x
_atom_site_fract_y
_atom_site_fract_z
_atom_site_U_iso_or_equiv
_atom_site_adp_type
_atom_site_occupancy
_atom_site_symmetry_multiplicity
_atom_site_calc_flag
_atom_site_refinement_flags
_atom_site_disorder_assembly
_atom_site_disorder_group
Cr1 Cr 0.5000 0.0000 0.0000 0.0332(6) Uani 1 4 d S . .
C1 C 0.4357(5) 0.0000 0.1309(12) 0.040(3) Uani 1 2 d S . .
N1 N 0.3993(5) 0.0000 0.1979(11) 0.052(3) Uani 1 2 d S . .
C3 C 0.4160(6) 0.0000 -0.1949(14) 0.046(3) Uani 1 2 d S . .
N3 N 0.3678(5) 0.0000 -0.3042(13) 0.065(3) Uani 1 2 d S . .
C2 C 0.5000 0.0655(4) 0.0000 0.053(3) Uani 1 2 d S . .
N2 N 0.5000 0.1027(4) 0.0000 0.089(4) Uani 1 2 d S . .
Cu2 Cu 0.26683(5) 0.09290(3) 0.35762(12) 0.0525(3) Uani 1 1 d . . .
Cr3 Cr 0.2500 0.2500 0.5000 0.0536(5) Uani 1 2 d S . .
N11 N 0.3358(3) 0.0953(2) 0.5717(7) 0.0489(16) Uani 1 1 d . . .
H11C H 0.3492 0.0681 0.6005 0.059 Uiso 1 1 calc R . .
N12 N 0.3362(3) 0.0834(2) 0.2584(7) 0.0472(17) Uani 1 1 d . . .
H12C H 0.3492 0.0556 0.2731 0.057 Uiso 1 1 calc R . .
N14 N 0.1999(3) 0.0988(2) 0.4696(9) 0.069(2) Uani 1 1 d . . .
H14A H 0.1802 0.1246 0.4505 0.083 Uiso 1 1 calc R . .
H14D H 0.1677 0.0789 0.4366 0.083 Uiso 1 1 calc R . .
N13 N 0.2002(4) 0.0839(3) 0.1469(8) 0.078(2) Uani 1 1 d . . .
H13A H 0.1686 0.0650 0.1507 0.094 Uiso 1 1 calc R . .
H13D H 0.1797 0.1087 0.1098 0.094 Uiso 1 1 calc R . .
N15 N 0.4301(3) 0.1050(2) 0.4810(8) 0.0500(17) Uani 1 1 d . . .
C17 C 0.4694(4) 0.0657(3) 0.5288(9) 0.054(2) Uani 1 1 d . . .
H17A H 0.4412 0.0412 0.4875 0.064 Uiso 1 1 calc R . .
H17B H 0.4847 0.0636 0.6394 0.064 Uiso 1 1 calc R . .
C13 C 0.3967(4) 0.1204(3) 0.5775(9) 0.054(2) Uani 1 1 d . . .
H13B H 0.3835 0.1497 0.5502 0.065 Uiso 1 1 calc R . .
H13C H 0.4274 0.1203 0.6817 0.065 Uiso 1 1 calc R . .
N7 N 0.2694(4) 0.1673(3) 0.3152(9) 0.071(2) Uani 1 1 d . . .
C7 C 0.2638(4) 0.1978(3) 0.3730(10) 0.056(2) Uani 1 1 d . . .
C11 C 0.2339(5) 0.0939(3) 0.6343(11) 0.077(3) Uani 1 1 d . . .
H11A H 0.2086 0.1085 0.6902 0.092 Uiso 1 1 calc R . .
H11B H 0.2363 0.0639 0.6613 0.092 Uiso 1 1 calc R . .
C14 C 0.3970(5) 0.1102(3) 0.3210(10) 0.060(2) Uani 1 1 d . . .
H14B H 0.4284 0.1034 0.2676 0.072 Uiso 1 1 calc R . .
H14C H 0.3843 0.1399 0.3007 0.072 Uiso 1 1 calc R . .
C16 C 0.2372(6) 0.0678(4) 0.0480(11) 0.099(4) Uani 1 1 d . . .
H16A H 0.2124 0.0737 -0.0584 0.119 Uiso 1 1 calc R . .
H16B H 0.2434 0.0372 0.0604 0.119 Uiso 1 1 calc R . .
C6 C 0.1787(5) 0.2136(3) 0.5494(12) 0.077(3) Uani 1 1 d . . .
C12 C 0.3011(5) 0.1115(3) 0.6757(10) 0.076(3) Uani 1 1 d . . .
H12A H 0.3264 0.1037 0.7801 0.091 Uiso 1 1 calc R . .
H12B H 0.2986 0.1424 0.6696 0.091 Uiso 1 1 calc R . .
C8 C 0.3284(7) 0.2314(3) 0.6831(13) 0.094(4) Uani 1 1 d . . .
C15 C 0.3048(5) 0.0901(3) 0.0946(10) 0.074(3) Uani 1 1 d . . .
H15A H 0.3327 0.0783 0.0391 0.089 Uiso 1 1 calc R . .
H15B H 0.2989 0.1203 0.0722 0.089 Uiso 1 1 calc R . .
N6 N 0.1347(5) 0.1933(3) 0.5585(12) 0.112(4) Uani 1 1 d . . .
N8 N 0.3792(7) 0.2237(4) 0.7792(15) 0.151(5) Uani 1 1 d . . .
Cr2 Cr 0.0000 0.0000 0.0000 0.0592(8) Uani 1 4 d SD . .
C5 C 0.0730(8) 0.0000 -0.0996(19) 0.086(5) Uani 1 2 d S . .
Cu1 Cu 0.0000 0.19243(5) 0.5000 0.0872(6) Uani 1 2 d S . .
N20 N 0.0067(5) 0.2393(4) 0.6451(13) 0.109(4) Uani 1 1 d . . .
H20A H -0.0350 0.2424 0.6528 0.131 Uiso 1 1 calc R . .
O1 O 0.2636(5) 0.0000 -0.5943(11) 0.098(3) Uani 1 2 d S . .
N5 N 0.1111(8) 0.0000 -0.1648(18) 0.128(6) Uani 1 2 d S . .
C21 C 0.0216(8) 0.2789(4) 0.5817(15) 0.135(6) Uani 1 1 d . . .
H21A H 0.0687 0.2802 0.5901 0.162 Uiso 1 1 calc R . .
H21B H 0.0112 0.3032 0.6351 0.162 Uiso 1 1 calc R . .
N21 N 0.0104(7) 0.1415(6) 0.6377(15) 0.122(5) Uani 1 1 d . . .
H21A H -0.0296 0.1376 0.6536 0.147 Uiso 1 1 calc R . .
N4 N 0.0681(9) 0.0756(7) 0.227(3) 0.366(18) Uani 1 1 d D . .
O3 O 0.1417(9) 0.0000 -0.459(2) 0.088(6) Uani 0.50 2 d SP . .
O5 O 0.1802(17) 0.1759(11) 0.932(4) 0.124(11) Uiso 0.25 1 d P . .
O4 O 0.240(2) 0.2389(12) -0.024(5) 0.130(12) Uiso 0.25 1 d P . .
O2 O 0.4184(9) 0.1746(5) 1.0553(16) 0.117(6) Uani 0.50 1 d P . .
C25 C -0.0159(12) 0.1843(7) 0.9182(19) 0.231(10) Uani 1 1 d U . .
H25A H -0.0404 0.2106 0.8829 0.277 Uiso 1 1 calc R . .
H25B H -0.0460 0.1603 0.8846 0.277 Uiso 1 1 calc R . .
C24 C 0.0472(13) 0.1482(7) 0.747(3) 0.200(14) Uani 1 1 d . . .
H24A H 0.0888 0.1518 0.7253 0.241 Uiso 1 1 calc R . .
H24B H 0.0518 0.1215 0.8026 0.241 Uiso 1 1 calc R . .
N22 N 0.0498(10) 0.1802(8) 0.860(2) 0.218(7) Uiso 1 1 d . . .
C23 C 0.0497(12) 0.2245(7) 0.794(4) 0.231(11) Uani 1 1 d . . .
H23A H 0.0420 0.2440 0.8680 0.277 Uiso 1 1 calc R . .
H23B H 0.0954 0.2296 0.7959 0.277 Uiso 1 1 calc R . .
C4 C 0.0485(12) 0.0456(6) 0.162(3) 0.240(11) Uiso 1 1 d D . .
C22 C 0.0243(8) 0.1042(4) 0.5721(17) 0.132(7) Uani 1 1 d . . .
H22A H 0.0692 0.1048 0.5645 0.159 Uiso 1 1 calc R . .
H22B H 0.0201 0.0793 0.6306 0.159 Uiso 1 1 calc R . .

loop_
_atom_site_aniso_label
_atom_site_aniso_U_11
_atom_site_aniso_U_22
_atom_site_aniso_U_33
_atom_site_aniso_U_23
_atom_site_aniso_U_13
_atom_site_aniso_U_12
Cr1 0.0301(13) 0.0357(14) 0.0351(13) 0.000 0.0125(11) 0.000
C1 0.032(6) 0.037(6) 0.053(7) 0.000 0.015(6) 0.000
N1 0.049(6) 0.052(6) 0.068(7) 0.000 0.035(6) 0.000
C3 0.055(8) 0.038(7) 0.055(8) 0.000 0.033(7) 0.000
N3 0.057(7) 0.063(7) 0.067(7) 0.000 0.008(6) 0.000
C2 0.053(8) 0.057(9) 0.043(7) 0.000 0.008(6) 0.000
N2 0.114(10) 0.044(7) 0.086(9) 0.000 0.002(8) 0.000
Cu2 0.0463(6) 0.0606(7) 0.0521(6) 0.0023(5) 0.0180(5) 0.0054(5)
Cr3 0.0582(12) 0.0442(11) 0.0664(13) 0.0051(10) 0.0312(11) 0.0131(10)
N11 0.050(4) 0.051(4) 0.047(4) 0.007(3) 0.018(3) 0.008(3)
N12 0.055(4) 0.047(4) 0.040(4) 0.007(3) 0.016(3) 0.013(3)
N14 0.055(5) 0.073(5) 0.090(6) 0.007(4) 0.038(5) 0.011(4)
N13 0.059(5) 0.107(7) 0.063(5) 0.016(5) 0.013(4) -0.002(4)
N15 0.040(4) 0.051(4) 0.057(5) 0.014(3) 0.014(4) 0.004(3)
C17 0.044(5) 0.050(5) 0.064(6) -0.001(4) 0.013(4) -0.004(4)
C13 0.055(6) 0.050(5) 0.056(5) -0.006(4) 0.014(5) 0.001(4)
N7 0.073(6) 0.061(5) 0.084(6) -0.001(5) 0.033(5) 0.020(4)
C7 0.062(6) 0.048(6) 0.066(6) 0.008(5) 0.031(5) 0.015(5)
C11 0.099(8) 0.086(7) 0.068(7) 0.015(6) 0.058(6) 0.020(6)
C14 0.071(6) 0.051(5) 0.070(7) 0.019(5) 0.038(6) 0.016(5)
C16 0.127(11) 0.106(9) 0.052(7) -0.012(6) 0.011(7) -0.008(8)
C6 0.092(8) 0.058(6) 0.105(8) -0.011(6) 0.064(7) -0.001(6)
C12 0.094(8) 0.092(7) 0.058(6) 0.010(5) 0.045(6) 0.019(6)
C8 0.135(11) 0.061(7) 0.074(8) -0.005(6) 0.016(8) 0.037(7)
C15 0.079(7) 0.093(7) 0.057(6) 0.009(6) 0.031(6) 0.020(6)
N6 0.115(8) 0.094(7) 0.160(10) -0.024(7) 0.090(8) -0.020(6)
N8 0.170(12) 0.117(10) 0.132(10) 0.010(8) 0.001(9) 0.052(9)
Cr2 0.0480(17) 0.0610(19) 0.0652(19) 0.000 0.0140(15) 0.000
C5 0.072(11) 0.079(11) 0.118(13) 0.000 0.047(10) 0.000
Cu1 0.1104(16) 0.0615(12) 0.1073(15) 0.000 0.0594(13) 0.000
N20 0.085(8) 0.150(12) 0.103(8) -0.012(8) 0.045(7) -0.004(7)
O1 0.089(7) 0.098(8) 0.083(7) 0.000 -0.004(6) 0.000
N5 0.120(13) 0.153(14) 0.133(13) 0.000 0.074(12) 0.000
C21 0.149(17) 0.071(8) 0.215(19) -0.030(8) 0.101(15) -0.032(8)
N21 0.099(10) 0.144(16) 0.140(12) 0.014(11) 0.062(10) -0.014(9)
N4 0.237(19) 0.36(3) 0.62(4) -0.29(3) 0.31(3) -0.144(19)
O3 0.078(13) 0.109(15) 0.088(14) 0.000 0.043(12) 0.000
O2 0.170(16) 0.119(12) 0.075(10) 0.032(9) 0.057(11) 0.056(11)
C25 0.227(13) 0.257(13) 0.222(13) 0.009(8) 0.090(10) 0.005(9)
C24 0.31(4) 0.096(12) 0.29(3) -0.06(2) 0.23(3) -0.07(2)
C23 0.24(3) 0.134(18) 0.36(4) -0.10(2) 0.15(3) -0.081(17)
C22 0.143(17) 0.049(6) 0.23(2) 0.009(8) 0.095(15) 0.008(7)

loop_
_atom_type_symbol
_atom_type_description
_atom_type_scat_dispersion_real
_atom_type_scat_dispersion_imag
_atom_type_scat_source
C C 0.0033 0.0016 'International Tables Vol C Tables 4.2.6.8 and 6.1.1.4'
H H 0.0000 0.0000 'International Tables Vol C Tables 4.2.6.8 and 6.1.1.4'
N N 0.0061 0.0033 'International Tables Vol C Tables 4.2.6.8 and 6.1.1.4'
O O 0.0106 0.0060 'International Tables Vol C Tables 4.2.6.8 and 6.1.1.4'
Cu Cu 0.3201 1.2651 'International Tables Vol C Tables 4.2.6.8 and 6.1.1.4'
Cr Cr 0.3209 0.6236 'International Tables Vol C Tables 4.2.6.8 and 6.1.1.4'

loop_
_geom_angle_atom_site_label_1
_geom_angle_atom_site_label_2
_geom_angle_atom_site_label_3
_geom_angle
_geom_angle_site_symmetry_1
_geom_angle_site_symmetry_3
_geom_angle_publ_flag
C2 Cr1 C2 180.0 . 5_655 ?
C2 Cr1 C3 90.0 . 5_655 ?
C2 Cr1 C3 90.0 5_655 5_655 ?
C2 Cr1 C3 90.0 . . ?
C2 Cr1 C3 90.0 5_655 . ?
C3 Cr1 C3 180.0(11) 5_655 . ?
C2 Cr1 C1 90.0 . 5_655 ?
C2 Cr1 C1 90.0 5_655 5_655 ?
C3 Cr1 C1 88.5(4) 5_655 5_655 ?
C3 Cr1 C1 91.5(4) . 5_655 ?
C2 Cr1 C1 90.0 . . ?
C2 Cr1 C1 90.0 5_655 . ?
C3 Cr1 C1 91.5(4) 5_655 . ?
C3 Cr1 C1 88.5(4) . . ?
C1 Cr1 C1 180.0(3) 5_655 . ?
N1 C1 Cr1 178.0(9) . . ?
N3 C3 Cr1 179.0(9) . . ?
N2 C2 Cr1 180.0 . . ?
N12 Cu2 N14 175.5(3) . . ?
N12 Cu2 N13 85.3(3) . . ?
N14 Cu2 N13 97.3(3) . . ?
N12 Cu2 N11 93.2(2) . . ?
N14 Cu2 N11 83.9(3) . . ?
N13 Cu2 N11 174.1(3) . . ?
N12 Cu2 N7 90.7(2) . . ?
N14 Cu2 N7 92.9(3) . . ?
N13 Cu2 N7 91.4(3) . . ?
N11 Cu2 N7 94.4(3) . . ?
C8 Cr3 C8 180.000(1) . 7_556 ?
C8 Cr3 C6 83.7(5) . 7_556 ?
C8 Cr3 C6 96.3(5) 7_556 7_556 ?
C8 Cr3 C6 96.3(5) . . ?
C8 Cr3 C6 83.7(5) 7_556 . ?
C6 Cr3 C6 180.0(6) 7_556 . ?
C8 Cr3 C7 88.9(4) . 7_556 ?
C8 Cr3 C7 91.1(4) 7_556 7_556 ?
C6 Cr3 C7 86.3(3) 7_556 7_556 ?
C6 Cr3 C7 93.7(3) . 7_556 ?
C8 Cr3 C7 91.1(4) . . ?
C8 Cr3 C7 88.9(4) 7_556 . ?
C6 Cr3 C7 93.7(3) 7_556 . ?
C6 Cr3 C7 86.3(3) . . ?
C7 Cr3 C7 180.0(3) 7_556 . ?
C12 N11 C13 113.4(7) . . ?
C12 N11 Cu2 107.3(5) . . ?
C13 N11 Cu2 112.8(5) . . ?
C12 N11 H11C 107.7 . . ?
C13 N11 H11C 107.7 . . ?
Cu2 N11 H11C 107.7 . . ?
C15 N12 C14 111.4(7) . . ?
C15 N12 Cu2 107.8(5) . . ?
C14 N12 Cu2 114.0(5) . . ?
C15 N12 H12C 107.8 . . ?
C14 N12 H12C 107.8 . . ?
Cu2 N12 H12C 107.8 . . ?
C11 N14 Cu2 109.8(5) . . ?
C11 N14 H14A 109.7 . . ?
Cu2 N14 H14A 109.7 . . ?
C11 N14 H14D 109.7 . . ?
Cu2 N14 H14D 109.7 . . ?
H14A N14 H14D 108.2 . . ?
C16 N13 Cu2 107.8(6) . . ?
C16 N13 H13A 110.1 . . ?
Cu2 N13 H13A 110.1 . . ?
C16 N13 H13D 110.2 . . ?
Cu2 N13 H13D 110.1 . . ?
H13A N13 H13D 108.5 . . ?
C13 N15 C14 116.7(6) . . ?
C13 N15 C17 116.8(6) . . ?
C14 N15 C17 116.4(7) . . ?
N15 C17 C17 110.3(5) . 2_656 ?
N15 C17 H17A 109.6 . . ?
C17 C17 H17A 109.6 2_656 . ?
N15 C17 H17B 109.6 . . ?
C17 C17 H17B 109.6 2_656 . ?
H17A C17 H17B 108.1 . . ?
N15 C13 N11 113.8(6) . . ?
N15 C13 H13B 108.8 . . ?
N11 C13 H13B 108.8 . . ?
N15 C13 H13C 108.8 . . ?
N11 C13 H13C 108.8 . . ?
H13B C13 H13C 107.7 . . ?
C7 N7 Cu2 138.6(7) . . ?
N7 C7 Cr3 172.9(8) . . ?
C12 C11 N14 109.7(7) . . ?
C12 C11 H11A 109.7 . . ?
N14 C11 H11A 109.7 . . ?
C12 C11 H11B 109.7 . . ?
N14 C11 H11B 109.7 . . ?
H11A C11 H11B 108.2 . . ?
N15 C14 N12 114.1(6) . . ?
N15 C14 H14B 108.7 . . ?
N12 C14 H14B 108.7 . . ?
N15 C14 H14C 108.7 . . ?
N12 C14 H14C 108.7 . . ?
H14B C14 H14C 107.6 . . ?
N13 C16 C15 107.6(8) . . ?
N13 C16 H16A 110.2 . . ?
C15 C16 H16A 110.2 . . ?
N13 C16 H16B 110.2 . . ?
C15 C16 H16B 110.2 . . ?
H16A C16 H16B 108.5 . . ?
N6 C6 Cr3 171.8(11) . . ?
C11 C12 N11 110.2(8) . . ?
C11 C12 H12A 109.6 . . ?
N11 C12 H12A 109.6 . . ?
C11 C12 H12B 109.6 . . ?
N11 C12 H12B 109.6 . . ?
H12A C12 H12B 108.1 . . ?
N8 C8 Cr3 170.6(13) . . ?
N12 C15 C16 107.1(8) . . ?
N12 C15 H15A 110.3 . . ?
C16 C15 H15A 110.3 . . ?
N12 C15 H15B 110.3 . . ?
C16 C15 H15B 110.3 . . ?
H15A C15 H15B 108.6 . . ?
C5 Cr2 C5 180.0(7) . 5 ?
C5 Cr2 C4 93.5(7) . . ?
C5 Cr2 C4 86.5(7) 5 . ?
C5 Cr2 C4 86.5(7) . 5 ?
C5 Cr2 C4 93.5(7) 5 5 ?
C4 Cr2 C4 180.0(18) . 5 ?
C5 Cr2 C4 93.5(7) . 6 ?
C5 Cr2 C4 86.5(7) 5 6 ?
C4 Cr2 C4 86.8(14) . 6 ?
C4 Cr2 C4 93.2(14) 5 6 ?
C5 Cr2 C4 86.5(7) . 2 ?
C5 Cr2 C4 93.5(7) 5 2 ?
C4 Cr2 C4 93.2(14) . 2 ?
C4 Cr2 C4 86.8(14) 5 2 ?
C4 Cr2 C4 180.0(13) 6 2 ?
N5 C5 Cr2 175.6(15) . . ?
N20 Cu1 N20 83.1(8) 2_556 . ?
N20 Cu1 N21 101.1(6) 2_556 2_556 ?
N20 Cu1 N21 175.1(6) . 2_556 ?
N20 Cu1 N21 175.1(6) 2_556 . ?
N20 Cu1 N21 101.1(6) . . ?
N21 Cu1 N21 74.7(9) 2_556 . ?
C23 N20 C21 120.3(13) . . ?
C23 N20 Cu1 107.1(11) . . ?
C21 N20 Cu1 110.0(8) . . ?
C23 N20 H20A 106.2 . . ?
C21 N20 H20A 106.2 . . ?
Cu1 N20 H20A 106.2 . . ?
N20 C21 C21 105.6(10) . 2_556 ?
N20 C21 H21A 110.6 . . ?
C21 C21 H21A 110.6 2_556 . ?
N20 C21 H21B 110.6 . . ?
C21 C21 H21B 110.6 2_556 . ?
H21A C21 H21B 108.7 . . ?
C24 N21 C22 113(2) . . ?
C24 N21 Cu1 110(2) . . ?
C22 N21 Cu1 112.8(10) . . ?
C24 N21 H21A 107.1 . . ?
C22 N21 H21A 107.1 . . ?
Cu1 N21 H21A 107.1 . . ?
C25 C25 N22 101(2) 2_557 . ?
C25 C25 H25A 111.5 2_557 . ?
N22 C25 H25A 111.5 . . ?
C25 C25 H25B 111.5 2_557 . ?
N22 C25 H25B 111.5 . . ?
H25A C25 H25B 109.4 . . ?
N21 C24 N22 132(3) . . ?
N21 C24 H24A 104.3 . . ?
N22 C24 H24A 104.3 . . ?
N21 C24 H24B 104.3 . . ?
N22 C24 H24B 104.3 . . ?
H24A C24 H24B 105.6 . . ?
C24 N22 C23 110.8(18) . . ?
C24 N22 C25 117.1(18) . . ?
C23 N22 C25 99.8(16) . . ?
N20 C23 N22 126.1(19) . . ?
N20 C23 H23A 105.8 . . ?
N22 C23 H23A 105.8 . . ?
N20 C23 H23B 105.8 . . ?
N22 C23 H23B 105.8 . . ?
H23A C23 H23B 106.2 . . ?
N4 C4 Cr2 166(3) . . ?
C22 C22 N21 102.9(12) 2_556 . ?
C22 C22 H22A 111.2 2_556 . ?
N21 C22 H22A 111.2 . . ?
C22 C22 H22B 111.2 2_556 . ?
N21 C22 H22B 111.2 . . ?
H22A C22 H22B 109.1 . . ?

loop_
_geom_bond_atom_site_label_1
_geom_bond_atom_site_label_2
_geom_bond_distance
_geom_bond_site_symmetry_2
_geom_bond_publ_flag
Cr1 C2 2.056(13) . ?
Cr1 C2 2.056(13) 5_655 ?
Cr1 C3 2.073(14) 5_655 ?
Cr1 C3 2.073(14) . ?
Cr1 C1 2.090(10) 5_655 ?
Cr1 C1 2.090(10) . ?
C1 N1 1.132(11) . ?
C3 N3 1.176(13) . ?
C2 N2 1.164(14) . ?
Cu2 N12 1.986(6) . ?
Cu2 N14 2.012(6) . ?
Cu2 N13 2.016(7) . ?
Cu2 N11 2.040(6) . ?
Cu2 N7 2.370(8) . ?
Cr3 C8 2.029(13) . ?
Cr3 C8 2.029(13) 7_556 ?
Cr3 C6 2.054(10) 7_556 ?
Cr3 C6 2.054(10) . ?
Cr3 C7 2.090(9) 7_556 ?
Cr3 C7 2.090(9) . ?
N11 C12 1.475(9) . ?
N11 C13 1.489(9) . ?
N11 H11C 0.9100 . ?
N12 C15 1.458(10) . ?
N12 C14 1.484(10) . ?
N12 H12C 0.9100 . ?
N14 C11 1.465(11) . ?
N14 H14A 0.9000 . ?
N14 H14D 0.9000 . ?
N13 C16 1.473(12) . ?
N13 H13A 0.9000 . ?
N13 H13D 0.9000 . ?
N15 C13 1.391(9) . ?
N15 C14 1.424(10) . ?
N15 C17 1.470(10) . ?
C17 C17 1.549(14) 2_656 ?
C17 H17A 0.9700 . ?
C17 H17B 0.9700 . ?
C13 H13B 0.9700 . ?
C13 H13C 0.9700 . ?
N7 C7 1.121(9) . ?
C11 C12 1.452(13) . ?
C11 H11A 0.9700 . ?
C11 H11B 0.9700 . ?
C14 H14B 0.9700 . ?
C14 H14C 0.9700 . ?
C16 C15 1.518(13) . ?
C16 H16A 0.9700 . ?
C16 H16B 0.9700 . ?
C6 N6 1.149(11) . ?
C12 H12A 0.9700 . ?
C12 H12B 0.9700 . ?
C8 N8 1.170(13) . ?
C15 H15A 0.9700 . ?
C15 H15B 0.9700 . ?
Cr2 C5 2.034(15) . ?
Cr2 C5 2.034(15) 5 ?
Cr2 C4 2.085(15) . ?
Cr2 C4 2.085(15) 5 ?
Cr2 C4 2.085(15) 6 ?
Cr2 C4 2.085(15) 2 ?
C5 N5 1.151(16) . ?
Cu1 N20 1.964(11) 2_556 ?
Cu1 N20 1.964(11) . ?
Cu1 N21 2.011(16) 2_556 ?
Cu1 N21 2.011(16) . ?
N20 C23 1.45(3) . ?
N20 C21 1.453(15) . ?
N20 H20A 0.9100 . ?
C21 C21 1.49(3) 2_556 ?
C21 H21A 0.9700 . ?
C21 H21B 0.9700 . ?
N21 C24 1.08(2) . ?
N21 C22 1.394(19) . ?
N21 H21A 0.9100 . ?
N4 C4 1.115(10) . ?
O4 O4 0.86(7) 7 ?
C25 C25 1.44(3) 2_557 ?
C25 N22 1.64(2) . ?
C25 H25A 0.9700 . ?
C25 H25B 0.9700 . ?
C24 N22 1.44(2) . ?
C24 H24A 0.9700 . ?
C24 H24B 0.9700 . ?
N22 C23 1.52(3) . ?
C23 H23A 0.9700 . ?
C23 H23B 0.9700 . ?
C22 C22 1.39(3) 2_556 ?
C22 H22A 0.9700 . ?
C22 H22B 0.9700 . ?
